data_7131224
loop_
_publ_author_name
'Ling, Li'
'Song, Zeli'
'Shan, He'
'Wang, Chao'
'Li, Shouting'
'Wang, Yanjiao'
'Hu, Jianfeng'
'Chen, Qian'
'Zhang, Hao'
'Yang, Yong'

_publ_section_title
;
 Design and synthesis of a new family of planar and central chiral
 ferrocenyl phosphine ligands.
;
_journal_issue 19
_journal_name_full 'Chemical communications (Cambridge, England)'
_journal_page_first 2739
_journal_page_last 2742
_journal_paper_doi 10.1039/d2cc06492h
_journal_volume 59
_journal_year 2023
_chemical_formula_moiety 'C29 H28 Fe S2'
_chemical_formula_sum 'C29 H28 Fe S2'
_chemical_formula_weight 496.50
_space_group_crystal_system monoclinic
_space_group_IT_number 14
_space_group_name_Hall '-P 2ybc'
_space_group_name_H-M_alt 'P 1 21/c 1'
_atom_sites_solution_hydrogens geom
_atom_sites_solution_primary iterative
_atom_sites_solution_secondary difmap
_audit_creation_date 2021-09-15
_audit_creation_method
;
Olex2 1.2
(compiled 2018.05.29 svn.r3508 for OlexSys, GUI svn.r5506)
;
_audit_update_record
;
2022-04-16 deposited with the CCDC.	2023-01-26 downloaded from the CCDC.
;
_cell_angle_alpha 90.00
_cell_angle_beta 126.253(8)
_cell_angle_gamma 90.00
_cell_formula_units_Z 4
_cell_length_a 11.6320(18)
_cell_length_b 16.840(2)
_cell_length_c 15.7789(19)
_cell_measurement_reflns_used 9170
_cell_measurement_temperature 273(2)
_cell_measurement_theta_max 24.06
_cell_measurement_theta_min 2.86
_cell_volume 2492.5(6)
_computing_molecular_graphics 'Olex2 (Dolomanov et al., 2009)'
_computing_publication_material 'Olex2 (Dolomanov et al., 2009)'
_computing_structure_refinement 'XL (Sheldrick, 2008)'
_computing_structure_solution 'olex2.solve (Bourhis et al., 2015)'
_diffrn_ambient_temperature 273.15
_diffrn_measured_fraction_theta_full 0.996
_diffrn_measured_fraction_theta_max 0.996
_diffrn_measurement_device_type 'Bruker APEX-II CCD'
_diffrn_measurement_method '\f and \w scans'
_diffrn_radiation_monochromator graphite
_diffrn_radiation_type MoK\a
_diffrn_radiation_wavelength 0.71073
_diffrn_reflns_av_R_equivalents 0.0542
_diffrn_reflns_av_unetI/netI 0.0226
_diffrn_reflns_limit_h_max 14
_diffrn_reflns_limit_h_min -14
_diffrn_reflns_limit_k_max 20
_diffrn_reflns_limit_k_min -20
_diffrn_reflns_limit_l_max 19
_diffrn_reflns_limit_l_min -19
_diffrn_reflns_number 74321
_diffrn_reflns_theta_full 26.08
_diffrn_reflns_theta_max 26.08
_diffrn_reflns_theta_min 2.42
_diffrn_source 'fine-focus sealed tube'
_diffrn_standards_number 0
_exptl_absorpt_coefficient_mu 0.787
_exptl_absorpt_correction_T_max 0.7453
_exptl_absorpt_correction_T_min 0.6770
_exptl_absorpt_correction_type multi-scan
_exptl_absorpt_process_details
'SADABS-2016/2 (Bruker,2016/2) was used for absorption correction. wR2(int) was 0.0637 before and 0.0573 after correction. The Ratio of minimum to maximum transmission is 0.9084. The \l/2 correction factor is Not present.'
_exptl_crystal_density_diffrn 1.323
_exptl_crystal_density_method 'not measured'
_exptl_crystal_description prism
_exptl_crystal_F_000 1040
_refine_diff_density_max 0.473
_refine_diff_density_min -0.286
_refine_diff_density_rms 0.048
_refine_ls_extinction_method none
_refine_ls_goodness_of_fit_ref 1.067
_refine_ls_hydrogen_treatment constr
_refine_ls_matrix_type full
_refine_ls_number_parameters 289
_refine_ls_number_reflns 4927
_refine_ls_number_restraints 0
_refine_ls_restrained_S_all 1.067
_refine_ls_R_factor_all 0.0632
_refine_ls_R_factor_gt 0.0449
_refine_ls_shift/su_max 0.001
_refine_ls_shift/su_mean 0.000
_refine_ls_structure_factor_coef Fsqd
_refine_ls_weighting_details 'calc w=1/[\s^2^(Fo^2^)+(0.0472P)^2^+1.6570P] where P=(Fo^2^+2Fc^2^)/3'
_refine_ls_weighting_scheme calc
_refine_ls_wR_factor_gt 0.1046
_refine_ls_wR_factor_ref 0.1135
_reflns_number_gt 3895
_reflns_number_total 4927
_reflns_threshold_expression >2sigma(I)
_cod_data_source_file d2cc06492h2.cif
_cod_data_source_block mo_210914a_0m_a
_cod_depositor_comments 'Adding full bibliography for 7131222--7131231.cif.'
_cod_database_code 7131224
_olex2_refinement_description
;
1. Fixed Uiso
 At 1.2 times of:
  All C(H) groups, All C(H,H) groups
2.a Riding coordinates:
 C1(H1), C2(H2), C3(H3), C4(H4), C5(H5), C7(H7), C8(H8), C9(H9)
2.b Ternary CH refined with riding coordinates:
 C18(H18)
2.c Secondary CH2 refined with riding coordinates:
 C19(H19A,H19B), C20(H20A,H20B), C21(H21A,H21B), C22(H22A,H22B), C23(H23A,H23B)
2.d Aromatic/amide H refined with riding coordinates:
 C13(H13), C14(H14), C15(H15), C16(H16), C25(H25), C26(H26), C27(H27),
 C28(H28), C29(H29)
;
_olex2_submission_special_instructions 'No special instructions were received'

loop_
_space_group_symop_id
_space_group_symop_operation_xyz
1 'x, y, z'
2 '-x, y+1/2, -z+1/2'
3 '-x, -y, -z'
4 'x, -y-1/2, z-1/2'

loop_
_atom_site_label
_atom_site_type_symbol
_atom_site_fract_x
_atom_site_fract_y
_atom_site_fract_z
_atom_site_U_iso_or_equiv
_atom_site_adp_type
_atom_site_occupancy
_atom_site_calc_flag
_atom_site_disorder_assembly
_atom_site_disorder_group
_atom_site_refinement_flags_posn
Fe1 Fe -0.14830(4) -0.51729(2) 0.22139(3) 0.04846(14) Uani 1 d . . .
S1 S -0.14618(8) -0.28156(4) 0.24134(6) 0.0563(2) Uani 1 d . . .
S2 S 0.13779(8) -0.29667(4) 0.44071(6) 0.05287(19) Uani 1 d . . .
C1 C -0.3249(4) -0.4643(2) 0.0933(3) 0.0846(12) Uani 1 d . . .
H1 H -0.3411 -0.4099 0.0820 0.102 Uiso 1 d . . R
C2 C -0.3639(4) -0.5129(3) 0.1444(3) 0.0919(13) Uani 1 d . . .
H2 H -0.4094 -0.4965 0.1740 0.110 Uiso 1 d . . R
C3 C -0.3217(4) -0.5910(3) 0.1431(3) 0.0894(13) Uani 1 d . . .
H3 H -0.3354 -0.6356 0.1709 0.107 Uiso 1 d . . R
C4 C -0.2564(4) -0.5898(2) 0.0932(3) 0.0825(12) Uani 1 d . . .
H4 H -0.2181 -0.6334 0.0819 0.099 Uiso 1 d . . R
C5 C -0.2577(4) -0.5117(2) 0.0624(3) 0.0821(11) Uani 1 d . . .
H5 H -0.2202 -0.4945 0.0274 0.098 Uiso 1 d . . R
C6 C -0.0065(3) -0.43267(15) 0.32424(18) 0.0392(5) Uani 1 d . . .
C7 C -0.0456(3) -0.48323(16) 0.3750(2) 0.0486(6) Uani 1 d . . .
H7 H -0.0889 -0.4681 0.4067 0.058 Uiso 1 d . . R
C8 C -0.0058(3) -0.56198(17) 0.3684(2) 0.0562(7) Uani 1 d . . .
H8 H -0.0176 -0.6071 0.3964 0.067 Uiso 1 d . . R
C9 C 0.0544(3) -0.56057(17) 0.3125(2) 0.0561(7) Uani 1 d . . .
H9 H 0.0876 -0.6041 0.2964 0.067 Uiso 1 d . . R
C10 C 0.0547(3) -0.47978(15) 0.2854(2) 0.0450(6) Uani 1 d . . .
C11 C 0.0968(3) -0.42705(17) 0.2342(2) 0.0488(6) Uani 1 d . . .
C12 C 0.0721(3) -0.34886(16) 0.2489(2) 0.0464(6) Uani 1 d . . .
C13 C 0.1063(4) -0.2859(2) 0.2118(3) 0.0648(8) Uani 1 d . . .
H13 H 0.0905 -0.2339 0.2224 0.078 Uiso 1 calc . . R
C14 C 0.1647(5) -0.3018(3) 0.1587(3) 0.0827(11) Uani 1 d . . .
H14 H 0.1896 -0.2600 0.1341 0.099 Uiso 1 calc . . R
C15 C 0.1862(5) -0.3781(3) 0.1419(3) 0.0876(12) Uani 1 d . . .
H15 H 0.2237 -0.3874 0.1046 0.105 Uiso 1 calc . . R
C16 C 0.1536(4) -0.4419(2) 0.1792(3) 0.0704(9) Uani 1 d . . .
H16 H 0.1692 -0.4937 0.1678 0.084 Uiso 1 calc . . R
C17 C 0.0112(3) -0.34547(15) 0.3115(2) 0.0431(6) Uani 1 d . . .
C18 C -0.2081(4) -0.2801(2) 0.3253(3) 0.0704(9) Uani 1 d . . .
H18 H -0.1456 -0.3154 0.3850 0.084 Uiso 1 calc . . R
C19 C -0.3533(6) -0.3094(4) 0.2715(5) 0.147(3) Uani 1 d . . .
H19A H -0.3584 -0.3640 0.2499 0.176 Uiso 1 calc . . R
H19B H -0.4174 -0.2779 0.2090 0.176 Uiso 1 calc . . R
C20 C -0.4000(8) -0.3048(4) 0.3450(7) 0.173(3) Uani 1 d . . .
H20A H -0.4965 -0.3248 0.3083 0.207 Uiso 1 calc . . R
H20B H -0.3381 -0.3383 0.4059 0.207 Uiso 1 calc . . R
C21 C -0.3942(6) -0.2254(4) 0.3789(5) 0.138(2) Uani 1 d . . .
H21A H -0.4233 -0.2245 0.4252 0.166 Uiso 1 calc . . R
H21B H -0.4594 -0.1921 0.3186 0.166 Uiso 1 calc . . R
C22 C -0.2458(8) -0.1937(5) 0.4356(6) 0.181(3) Uani 1 d . . .
H22A H -0.1827 -0.2241 0.4994 0.218 Uiso 1 calc . . R
H22B H -0.2439 -0.1389 0.4554 0.218 Uiso 1 calc . . R
C23 C -0.1929(6) -0.1980(3) 0.3685(5) 0.131(2) Uani 1 d . . .
H23A H -0.2462 -0.1608 0.3107 0.157 Uiso 1 calc . . R
H23B H -0.0933 -0.1825 0.4103 0.157 Uiso 1 calc . . R
C24 C 0.2936(3) -0.35640(17) 0.5019(2) 0.0515(7) Uani 1 d . . .
C25 C 0.3175(4) -0.4153(2) 0.5711(3) 0.0768(10) Uani 1 d . . .
H25 H 0.2509 -0.4258 0.5842 0.092 Uiso 1 calc . . R
C26 C 0.4453(6) -0.4593(3) 0.6217(4) 0.1057(15) Uani 1 d . . .
H26 H 0.4614 -0.5018 0.6651 0.127 Uiso 1 calc . . R
C27 C 0.5453(5) -0.4389(4) 0.6060(4) 0.1188(18) Uani 1 d . . .
H27 H 0.6309 -0.4667 0.6415 0.143 Uiso 1 calc . . R
C28 C 0.5230(5) -0.3794(4) 0.5403(4) 0.1153(18) Uani 1 d . . .
H28 H 0.5914 -0.3674 0.5294 0.138 Uiso 1 calc . . R
C29 C 0.3982(4) -0.3366(3) 0.4897(3) 0.0850(11) Uani 1 d . . .
H29 H 0.3842 -0.2940 0.4470 0.102 Uiso 1 calc . . R

loop_
_atom_site_aniso_label
_atom_site_aniso_U_11
_atom_site_aniso_U_22
_atom_site_aniso_U_33
_atom_site_aniso_U_23
_atom_site_aniso_U_13
_atom_site_aniso_U_12
Fe1 0.0493(2) 0.0397(2) 0.0442(2) -0.00111(17) 0.02099(18) -0.00147(17)
S1 0.0632(5) 0.0469(4) 0.0576(4) 0.0111(3) 0.0350(4) 0.0149(3)
S2 0.0586(4) 0.0464(4) 0.0518(4) -0.0104(3) 0.0316(4) -0.0034(3)
C1 0.070(2) 0.062(2) 0.055(2) -0.0049(17) 0.0009(18) 0.0054(18)
C2 0.046(2) 0.119(4) 0.077(3) -0.022(3) 0.0173(18) -0.003(2)
C3 0.068(2) 0.075(3) 0.080(3) -0.002(2) 0.020(2) -0.028(2)
C4 0.081(3) 0.058(2) 0.068(2) -0.0192(18) 0.022(2) -0.0041(18)
C5 0.085(3) 0.084(3) 0.0449(18) -0.0072(18) 0.0209(18) -0.011(2)
C6 0.0426(14) 0.0361(12) 0.0356(12) 0.0004(10) 0.0213(11) 0.0008(10)
C7 0.0533(16) 0.0494(15) 0.0426(14) 0.0041(12) 0.0280(13) -0.0022(13)
C8 0.0618(18) 0.0398(15) 0.0517(16) 0.0110(13) 0.0253(15) 0.0009(13)
C9 0.0581(18) 0.0395(15) 0.0586(17) 0.0001(13) 0.0279(15) 0.0071(13)
C10 0.0451(14) 0.0423(14) 0.0432(14) -0.0007(12) 0.0237(12) 0.0034(11)
C11 0.0498(15) 0.0566(16) 0.0414(14) 0.0003(12) 0.0276(13) 0.0042(13)
C12 0.0517(16) 0.0481(15) 0.0414(14) 0.0037(12) 0.0285(13) 0.0005(12)
C13 0.082(2) 0.0604(19) 0.0619(19) 0.0132(15) 0.0479(18) 0.0014(16)
C14 0.106(3) 0.095(3) 0.072(2) 0.018(2) 0.066(2) -0.004(2)
C15 0.102(3) 0.120(4) 0.074(2) 0.006(2) 0.071(2) 0.003(3)
C16 0.081(2) 0.081(2) 0.063(2) -0.0039(18) 0.0494(19) 0.0083(19)
C17 0.0510(15) 0.0371(13) 0.0422(13) 0.0012(11) 0.0282(12) 0.0005(11)
C18 0.061(2) 0.063(2) 0.094(3) 0.0228(18) 0.050(2) 0.0230(16)
C19 0.125(4) 0.161(5) 0.202(6) -0.095(5) 0.122(5) -0.061(4)
C20 0.196(7) 0.155(6) 0.292(9) -0.068(6) 0.213(8) -0.052(5)
C21 0.123(4) 0.155(5) 0.195(6) 0.008(5) 0.127(5) 0.036(4)
C22 0.172(6) 0.230(8) 0.223(8) -0.118(6) 0.161(6) -0.047(6)
C23 0.131(4) 0.120(4) 0.192(6) -0.077(4) 0.124(4) -0.036(3)
C24 0.0490(16) 0.0552(17) 0.0450(15) -0.0060(13) 0.0249(13) -0.0072(13)
C25 0.070(2) 0.075(2) 0.073(2) 0.0147(19) 0.0354(19) -0.0012(18)
C26 0.102(4) 0.086(3) 0.089(3) 0.024(2) 0.035(3) 0.014(3)
C27 0.079(3) 0.146(5) 0.098(4) 0.004(3) 0.034(3) 0.040(3)
C28 0.068(3) 0.185(6) 0.095(3) 0.014(4) 0.049(3) 0.023(3)
C29 0.059(2) 0.123(3) 0.072(2) 0.014(2) 0.0386(19) 0.001(2)

loop_
_atom_type_symbol
_atom_type_description
_atom_type_scat_dispersion_real
_atom_type_scat_dispersion_imag
_atom_type_scat_source
C C 0.0030 0.0020 'International Tables Vol C Tables 4.2.6.8 and 6.1.1.4'
H H 0.0000 0.0000 'International Tables Vol C Tables 4.2.6.8 and 6.1.1.4'
Fe Fe 0.3460 0.8440 'International Tables Vol C Tables 4.2.6.8 and 6.1.1.4'
S S 0.1250 0.1230 'International Tables Vol C Tables 4.2.6.8 and 6.1.1.4'

loop_
_geom_angle_atom_site_label_1
_geom_angle_atom_site_label_2
_geom_angle_atom_site_label_3
_geom_angle
_geom_angle_site_symmetry_1
_geom_angle_site_symmetry_3
_geom_angle_publ_flag
C1 Fe1 C6 110.21(13) . . ?
C1 Fe1 C7 125.99(15) . . ?
C2 Fe1 C1 40.02(17) . . ?
C2 Fe1 C3 40.32(17) . . ?
C2 Fe1 C6 125.07(15) . . ?
C2 Fe1 C7 110.17(15) . . ?
C2 Fe1 C10 159.53(17) . . ?
C3 Fe1 C1 67.25(16) . . ?
C3 Fe1 C6 160.38(17) . . ?
C3 Fe1 C7 124.07(16) . . ?
C4 Fe1 C1 67.15(15) . . ?
C4 Fe1 C2 67.14(17) . . ?
C4 Fe1 C3 39.49(17) . . ?
C4 Fe1 C6 159.31(16) . . ?
C4 Fe1 C7 157.92(15) . . ?
C4 Fe1 C10 122.03(16) . . ?
C5 Fe1 C1 39.88(16) . . ?
C5 Fe1 C2 67.20(18) . . ?
C5 Fe1 C3 67.02(18) . . ?
C5 Fe1 C4 40.15(15) . . ?
C5 Fe1 C6 124.48(14) . . ?
C5 Fe1 C7 161.08(14) . . ?
C5 Fe1 C9 120.34(16) . . ?
C5 Fe1 C10 107.01(15) . . ?
C7 Fe1 C6 40.35(10) . . ?
C8 Fe1 C1 162.04(17) . . ?
C8 Fe1 C2 125.27(18) . . ?
C8 Fe1 C3 108.14(15) . . ?
C8 Fe1 C4 121.20(14) . . ?
C8 Fe1 C5 156.22(16) . . ?
C8 Fe1 C6 67.91(11) . . ?
C8 Fe1 C7 40.92(11) . . ?
C8 Fe1 C9 40.63(12) . . ?
C8 Fe1 C10 68.07(11) . . ?
C9 Fe1 C1 156.89(18) . . ?
C9 Fe1 C2 159.25(18) . . ?
C9 Fe1 C3 121.69(16) . . ?
C9 Fe1 C4 105.27(15) . . ?
C9 Fe1 C6 68.73(11) . . ?
C9 Fe1 C7 69.15(12) . . ?
C9 Fe1 C10 40.93(11) . . ?
C10 Fe1 C1 123.03(16) . . ?
C10 Fe1 C3 157.58(17) . . ?
C10 Fe1 C6 40.67(10) . . ?
C10 Fe1 C7 68.53(11) . . ?
C17 S1 C18 104.47(13) . . ?
C24 S2 C17 103.77(12) . . ?
Fe1 C1 H1 126.1 . . ?
C2 C1 Fe1 69.8(2) . . ?
C2 C1 H1 126.1 . . ?
C5 C1 Fe1 69.6(2) . . ?
C5 C1 H1 126.1 . . ?
C5 C1 C2 107.9(4) . . ?
Fe1 C2 H2 125.2 . . ?
C1 C2 Fe1 70.2(2) . . ?
C1 C2 H2 126.2 . . ?
C1 C2 C3 107.7(4) . . ?
C3 C2 Fe1 70.0(2) . . ?
C3 C2 H2 126.2 . . ?
Fe1 C3 H3 126.0 . . ?
C2 C3 Fe1 69.6(2) . . ?
C2 C3 H3 126.0 . . ?
C4 C3 Fe1 69.9(2) . . ?
C4 C3 C2 108.0(4) . . ?
C4 C3 H3 126.0 . . ?
Fe1 C4 H4 125.4 . . ?
C3 C4 Fe1 70.6(2) . . ?
C3 C4 H4 125.8 . . ?
C3 C4 C5 108.4(4) . . ?
C5 C4 Fe1 69.8(2) . . ?
C5 C4 H4 125.8 . . ?
Fe1 C5 H5 125.1 . . ?
C1 C5 Fe1 70.5(2) . . ?
C1 C5 C4 108.1(4) . . ?
C1 C5 H5 126.0 . . ?
C4 C5 Fe1 70.0(2) . . ?
C4 C5 H5 125.9 . . ?
C7 C6 Fe1 69.74(15) . . ?
C7 C6 C10 108.5(2) . . ?
C7 C6 C17 140.7(2) . . ?
C10 C6 Fe1 69.24(14) . . ?
C10 C6 C17 110.0(2) . . ?
C17 C6 Fe1 132.62(17) . . ?
Fe1 C7 H7 126.1 . . ?
C6 C7 Fe1 69.92(14) . . ?
C6 C7 H7 126.6 . . ?
C6 C7 C8 106.9(2) . . ?
C8 C7 Fe1 68.97(16) . . ?
C8 C7 H7 126.6 . . ?
Fe1 C8 H8 126.5 . . ?
C7 C8 Fe1 70.11(15) . . ?
C7 C8 H8 125.3 . . ?
C9 C8 Fe1 69.71(17) . . ?
C9 C8 C7 109.4(2) . . ?
C9 C8 H8 125.3 . . ?
Fe1 C9 H9 125.7 . . ?
C8 C9 Fe1 69.66(17) . . ?
C8 C9 H9 126.5 . . ?
C8 C9 C10 107.0(2) . . ?
C10 C9 Fe1 69.74(16) . . ?
C10 C9 H9 126.5 . . ?
C6 C10 Fe1 70.09(15) . . ?
C6 C10 C9 108.2(2) . . ?
C6 C10 C11 108.4(2) . . ?
C9 C10 Fe1 69.33(16) . . ?
C9 C10 C11 143.4(3) . . ?
C11 C10 Fe1 125.44(19) . . ?
C12 C11 C10 108.1(2) . . ?
C16 C11 C10 132.3(3) . . ?
C16 C11 C12 119.6(3) . . ?
C11 C12 C17 111.4(2) . . ?
C13 C12 C11 121.1(3) . . ?
C13 C12 C17 127.5(3) . . ?
C12 C13 H13 120.8 . . ?
C12 C13 C14 118.5(3) . . ?
C14 C13 H13 120.8 . . ?
C13 C14 H14 119.6 . . ?
C15 C14 C13 120.9(3) . . ?
C15 C14 H14 119.6 . . ?
C14 C15 H15 119.3 . . ?
C14 C15 C16 121.4(3) . . ?
C16 C15 H15 119.3 . . ?
C11 C16 H16 120.7 . . ?
C15 C16 C11 118.6(3) . . ?
C15 C16 H16 120.7 . . ?
S1 C17 S2 105.33(13) . . ?
C6 C17 S1 119.09(18) . . ?
C6 C17 S2 111.43(17) . . ?
C6 C17 C12 101.7(2) . . ?
C12 C17 S1 108.27(18) . . ?
C12 C17 S2 111.00(18) . . ?
S1 C18 H18 107.4 . . ?
C19 C18 S1 112.8(3) . . ?
C19 C18 H18 107.4 . . ?
C19 C18 C23 111.2(4) . . ?
C23 C18 S1 110.3(3) . . ?
C23 C18 H18 107.4 . . ?
C18 C19 H19A 109.6 . . ?
C18 C19 H19B 109.6 . . ?
C18 C19 C20 110.3(5) . . ?
H19A C19 H19B 108.1 . . ?
C20 C19 H19A 109.6 . . ?
C20 C19 H19B 109.6 . . ?
C19 C20 H20A 109.3 . . ?
C19 C20 H20B 109.3 . . ?
H20A C20 H20B 108.0 . . ?
C21 C20 C19 111.6(5) . . ?
C21 C20 H20A 109.3 . . ?
C21 C20 H20B 109.3 . . ?
C20 C21 H21A 109.7 . . ?
C20 C21 H21B 109.7 . . ?
C20 C21 C22 109.8(5) . . ?
H21A C21 H21B 108.2 . . ?
C22 C21 H21A 109.7 . . ?
C22 C21 H21B 109.7 . . ?
C21 C22 H22A 109.3 . . ?
C21 C22 H22B 109.3 . . ?
C21 C22 C23 111.7(5) . . ?
H22A C22 H22B 107.9 . . ?
C23 C22 H22A 109.3 . . ?
C23 C22 H22B 109.3 . . ?
C18 C23 C22 112.0(5) . . ?
C18 C23 H23A 109.2 . . ?
C18 C23 H23B 109.2 . . ?
C22 C23 H23A 109.2 . . ?
C22 C23 H23B 109.2 . . ?
H23A C23 H23B 107.9 . . ?
C25 C24 S2 120.1(3) . . ?
C25 C24 C29 120.2(3) . . ?
C29 C24 S2 119.2(3) . . ?
C24 C25 H25 120.7 . . ?
C24 C25 C26 118.6(4) . . ?
C26 C25 H25 120.7 . . ?
C25 C26 H26 120.4 . . ?
C27 C26 C25 119.3(4) . . ?
C27 C26 H26 120.4 . . ?
C26 C27 H27 119.1 . . ?
C28 C27 C26 121.8(5) . . ?
C28 C27 H27 119.1 . . ?
C27 C28 H28 120.3 . . ?
C27 C28 C29 119.4(5) . . ?
C29 C28 H28 120.3 . . ?
C24 C29 H29 119.7 . . ?
C28 C29 C24 120.5(4) . . ?
C28 C29 H29 119.7 . . ?

loop_
_geom_bond_atom_site_label_1
_geom_bond_atom_site_label_2
_geom_bond_distance
_geom_bond_site_symmetry_2
_geom_bond_publ_flag
Fe1 C1 2.047(3) . ?
Fe1 C2 2.041(4) . ?
Fe1 C3 2.047(4) . ?
Fe1 C4 2.038(3) . ?
Fe1 C5 2.036(3) . ?
Fe1 C6 2.054(2) . ?
Fe1 C7 2.051(3) . ?
Fe1 C8 2.036(3) . ?
Fe1 C9 2.037(3) . ?
Fe1 C10 2.043(3) . ?
S1 C17 1.827(3) . ?
S1 C18 1.845(4) . ?
S2 C17 1.858(3) . ?
S2 C24 1.777(3) . ?
C1 H1 0.9300 . ?
C1 C2 1.399(6) . ?
C1 C5 1.393(6) . ?
C2 H2 0.9300 . ?
C2 C3 1.409(6) . ?
C3 H3 0.9300 . ?
C3 C4 1.380(6) . ?
C4 H4 0.9300 . ?
C4 C5 1.399(5) . ?
C5 H5 0.9300 . ?
C6 C7 1.416(4) . ?
C6 C10 1.424(4) . ?
C6 C17 1.513(3) . ?
C7 H7 0.9300 . ?
C7 C8 1.429(4) . ?
C8 H8 0.9301 . ?
C8 C9 1.414(4) . ?
C9 H9 0.9300 . ?
C9 C10 1.426(4) . ?
C10 C11 1.466(4) . ?
C11 C12 1.396(4) . ?
C11 C16 1.389(4) . ?
C12 C13 1.378(4) . ?
C12 C17 1.520(4) . ?
C13 H13 0.9300 . ?
C13 C14 1.381(5) . ?
C14 H14 0.9300 . ?
C14 C15 1.365(6) . ?
C15 H15 0.9300 . ?
C15 C16 1.382(5) . ?
C16 H16 0.9300 . ?
C18 H18 0.9800 . ?
C18 C19 1.457(6) . ?
C18 C23 1.504(5) . ?
C19 H19A 0.9700 . ?
C19 H19B 0.9700 . ?
C19 C20 1.546(7) . ?
C20 H20A 0.9700 . ?
C20 H20B 0.9700 . ?
C20 C21 1.427(7) . ?
C21 H21A 0.9700 . ?
C21 H21B 0.9700 . ?
C21 C22 1.496(8) . ?
C22 H22A 0.9700 . ?
C22 H22B 0.9700 . ?
C22 C23 1.508(7) . ?
C23 H23A 0.9700 . ?
C23 H23B 0.9700 . ?
C24 C25 1.376(4) . ?
C24 C29 1.380(4) . ?
C25 H25 0.9300 . ?
C25 C26 1.412(6) . ?
C26 H26 0.9300 . ?
C26 C27 1.368(7) . ?
C27 H27 0.9300 . ?
C27 C28 1.353(7) . ?
C28 H28 0.9300 . ?
C28 C29 1.376(6) . ?
C29 H29 0.9300 . ?
